data_7039192
loop_
_publ_author_name
'Nakai, Hidetaka'
'Seo, Juncheol'
'Kitagawa, Kazuhiro'
'Goto, Takahiro'
'Matsumoto, Takahiro'
'Ogo, Seiji'

_publ_section_title
;
 An oxygen-sensitive luminescent Dy(iii) complex.
;
_journal_issue 23
_journal_name_full 'Dalton transactions (Cambridge, England : 2003)'
_journal_page_first 9492
_journal_page_last 9496
_journal_paper_doi 10.1039/c6dt01057a
_journal_volume 45
_journal_year 2016
_chemical_formula_moiety 'C37 H50 Dy N3 O4'
_chemical_formula_sum 'C37 H50 Dy N3 O4'
_chemical_formula_weight 763.32
_space_group_crystal_system triclinic
_space_group_IT_number 2
_space_group_name_Hall '-P 1'
_space_group_name_H-M_alt 'P -1'
_symmetry_space_group_name_Hall '-P 1'
_symmetry_space_group_name_H-M 'P -1'
_atom_sites_solution_hydrogens geom
_atom_sites_solution_primary direct
_atom_sites_solution_secondary difmap
_audit_update_record
;
2016-03-14 deposited with the CCDC.
2016-05-03 downloaded from the CCDC.
;
_cell_angle_alpha 68.911(6)
_cell_angle_beta 76.832(9)
_cell_angle_gamma 85.214(9)
_cell_formula_units_Z 2
_cell_length_a 7.9076(14)
_cell_length_b 14.308(3)
_cell_length_c 16.300(3)
_cell_measurement_reflns_used 5259
_cell_measurement_temperature 112
_cell_measurement_theta_max 27.48
_cell_measurement_theta_min 3.05
_cell_volume 1675.4(6)
_computing_cell_refinement CrystalClear
_computing_data_collection 'CrystalClear (Rigaku Inc., 2007)'
_computing_data_reduction CrystalClear
_computing_molecular_graphics 'CrystalStructure 4.1.1'
_computing_publication_material 'CrystalStructure 4.1.1 (Rigaku, 2015)'
_computing_structure_refinement 'SHELXL Version 2014/6 (Sheldrick, 2008)'
_computing_structure_solution 'SIR2011 (Burla, et al., 2012)'
_diffrn_ambient_temperature 112
_diffrn_detector_area_resol_mean 7.111
_diffrn_measured_fraction_theta_full 0.996
_diffrn_measured_fraction_theta_max 0.994
_diffrn_measurement_device_type 'Rigaku Saturn724'
_diffrn_measurement_method \w
_diffrn_radiation_type 'Mo K\a'
_diffrn_radiation_wavelength 0.71075
_diffrn_reflns_av_R_equivalents 0.0320
_diffrn_reflns_Laue_measured_fraction_full 0.996
_diffrn_reflns_Laue_measured_fraction_max 0.994
_diffrn_reflns_limit_h_max 10
_diffrn_reflns_limit_h_min -10
_diffrn_reflns_limit_k_max 18
_diffrn_reflns_limit_k_min -18
_diffrn_reflns_limit_l_max 21
_diffrn_reflns_limit_l_min -21
_diffrn_reflns_number 20482
_diffrn_reflns_point_group_measured_fraction_full 0.996
_diffrn_reflns_point_group_measured_fraction_max 0.994
_diffrn_reflns_theta_full 25.242
_diffrn_reflns_theta_max 27.486
_diffrn_reflns_theta_min 3.052
_diffrn_standards_number 0
_exptl_absorpt_coefficient_mu 2.277
_exptl_absorpt_correction_T_max 0.913
_exptl_absorpt_correction_T_min 0.793
_exptl_absorpt_correction_type multi-scan
_exptl_absorpt_process_details 'REQAB (Rigaku, 1998)'
_exptl_crystal_colour colorless
_exptl_crystal_density_diffrn 1.513
_exptl_crystal_density_method 'not measured'
_exptl_crystal_description prism
_exptl_crystal_F_000 782.00
_exptl_crystal_size_max 0.180
_exptl_crystal_size_mid 0.060
_exptl_crystal_size_min 0.040
_refine_diff_density_max 1.94
_refine_diff_density_min -1.45
_refine_ls_extinction_method none
_refine_ls_goodness_of_fit_ref 1.166
_refine_ls_hydrogen_treatment constr
_refine_ls_number_parameters 412
_refine_ls_number_reflns 7646
_refine_ls_number_restraints 0
_refine_ls_R_factor_all 0.0449
_refine_ls_R_factor_gt 0.0421
_refine_ls_shift/su_max 0.001
_refine_ls_structure_factor_coef Fsqd
_refine_ls_weighting_details 'w = 1/[\s^2^(Fo^2^)+(0.0697P)^2^+4.9978P] where P=(Fo^2^+2Fc^2^)/3'
_refine_ls_weighting_scheme calc
_refine_ls_wR_factor_gt 0.1256
_refine_ls_wR_factor_ref 0.1283
_reflns_Friedel_coverage 0.000
_reflns_number_gt 7202
_reflns_number_total 7646
_reflns_threshold_expression F^2^>2.0\s(F^2^)
_cod_data_source_file c6dt01057a2.cif
_cod_data_source_block 1_Dy
_cod_depositor_comments 'Adding full bibliography for 7039192.cif.'
_cod_database_code 7039192
_shelxl_version_number 2014/6

loop_
_space_group_symop_id
_space_group_symop_operation_xyz
1 +X,+Y,+Z
2 -X,-Y,-Z

loop_
_atom_site_label
_atom_site_type_symbol
_atom_site_fract_x
_atom_site_fract_y
_atom_site_fract_z
_atom_site_U_iso_or_equiv
_atom_site_adp_type
_atom_site_occupancy
_atom_site_site_symmetry_order
_atom_site_calc_flag
_atom_site_refinement_flags_posn
_atom_site_refinement_flags_adp
Dy1 Dy 0.32424(3) 0.18028(2) 0.68805(2) 0.01545(9) Uani 1 1 d . .
O1 O 0.2874(4) 0.2641(3) 0.5525(2) 0.0193(7) Uani 1 1 d . .
O2 O 0.1069(4) 0.1908(3) 0.7949(2) 0.0199(7) Uani 1 1 d . .
O3 O 0.4579(5) 0.0374(3) 0.7029(2) 0.0196(7) Uani 1 1 d . .
O4 O 0.1138(5) 0.0722(3) 0.6745(2) 0.0211(7) Uani 1 1 d . .
N1 N 0.6254(5) 0.2487(3) 0.6014(3) 0.0171(8) Uani 1 1 d . .
N2 N 0.3635(5) 0.3515(3) 0.6935(3) 0.0170(8) Uani 1 1 d . .
N3 N 0.5189(5) 0.1674(3) 0.7947(3) 0.0171(8) Uani 1 1 d . .
C1 C 0.6471(6) 0.3576(3) 0.5834(3) 0.0189(9) Uani 1 1 d . .
H1A H 0.7017 0.3912 0.5191 0.023 Uiso 1 1 calc R U
H1B H 0.7261 0.3650 0.6199 0.023 Uiso 1 1 calc R U
C2 C 0.4741(6) 0.4089(3) 0.6056(3) 0.0178(9) Uani 1 1 d . .
H2A H 0.4977 0.4757 0.6058 0.021 Uiso 1 1 calc R U
H2B H 0.4095 0.4192 0.5576 0.021 Uiso 1 1 calc R U
C3 C 0.4411(6) 0.3477(3) 0.7696(3) 0.0177(9) Uani 1 1 d . .
H3A H 0.3718 0.3907 0.8009 0.021 Uiso 1 1 calc R U
H3B H 0.5601 0.3754 0.7454 0.021 Uiso 1 1 calc R U
C4 C 0.4489(6) 0.2423(3) 0.8374(3) 0.0172(9) Uani 1 1 d . .
H4A H 0.5228 0.2429 0.8788 0.021 Uiso 1 1 calc R U
H4B H 0.3306 0.2218 0.8738 0.021 Uiso 1 1 calc R U
C5 C 0.7075(6) 0.1856(4) 0.7519(3) 0.0188(9) Uani 1 1 d . .
H5A H 0.7769 0.1328 0.7882 0.023 Uiso 1 1 calc R U
H5B H 0.7412 0.2508 0.7516 0.023 Uiso 1 1 calc R U
C6 C 0.7488(6) 0.1860(4) 0.6568(3) 0.0177(9) Uani 1 1 d . .
H6A H 0.8682 0.2116 0.6275 0.021 Uiso 1 1 calc R U
H6B H 0.7455 0.1163 0.6584 0.021 Uiso 1 1 calc R U
C7 C 0.6550(6) 0.2242(4) 0.5173(3) 0.0184(9) Uani 1 1 d . .
H7A H 0.6212 0.1535 0.5343 0.022 Uiso 1 1 calc R U
H7B H 0.7810 0.2294 0.4905 0.022 Uiso 1 1 calc R U
C8 C 0.5592(7) 0.2887(4) 0.4459(3) 0.0190(9) Uani 1 1 d . .
C9 C 0.3776(6) 0.3030(3) 0.4689(3) 0.0176(9) Uani 1 1 d . .
C10 C 0.2930(7) 0.3624(4) 0.3996(3) 0.0198(9) Uani 1 1 d . .
C11 C 0.3855(7) 0.3950(4) 0.3106(3) 0.0235(10) Uani 1 1 d . .
H11 H 0.3264 0.4326 0.2643 0.028 Uiso 1 1 calc R U
C12 C 0.5616(8) 0.3745(4) 0.2872(3) 0.0251(11) Uani 1 1 d . .
C13 C 0.6474(7) 0.3234(4) 0.3565(3) 0.0231(10) Uani 1 1 d . .
H13 H 0.7689 0.3120 0.3423 0.028 Uiso 1 1 calc R U
C14 C 0.1028(7) 0.3848(5) 0.4241(4) 0.0315(12) Uani 1 1 d . .
H14A H 0.0373 0.3219 0.4521 0.038 Uiso 1 1 calc R U
H14B H 0.0625 0.4264 0.3697 0.038 Uiso 1 1 calc R U
H14C H 0.0846 0.4207 0.4665 0.038 Uiso 1 1 calc R U
C15 C 0.6536(8) 0.4020(5) 0.1894(4) 0.0319(12) Uani 1 1 d . .
H15A H 0.6264 0.4716 0.1561 0.038 Uiso 1 1 calc R U
H15B H 0.6147 0.3576 0.1636 0.038 Uiso 1 1 calc R U
H15C H 0.7793 0.3947 0.1852 0.038 Uiso 1 1 calc R U
C16 C 0.1889(6) 0.3996(4) 0.6964(3) 0.0181(9) Uani 1 1 d . .
H16A H 0.1379 0.3900 0.6499 0.022 Uiso 1 1 calc R U
H16B H 0.2040 0.4725 0.6801 0.022 Uiso 1 1 calc R U
C17 C 0.0606(6) 0.3614(4) 0.7858(3) 0.0197(9) Uani 1 1 d . .
C18 C 0.0262(6) 0.2574(4) 0.8300(3) 0.0188(9) Uani 1 1 d . .
C19 C -0.0923(6) 0.2250(4) 0.9129(3) 0.0187(9) Uani 1 1 d . .
C20 C -0.1832(7) 0.2970(4) 0.9470(3) 0.0221(10) Uani 1 1 d . .
H20 H -0.2674 0.2748 1.0018 0.027 Uiso 1 1 calc R U
C21 C -0.1538(7) 0.3998(4) 0.9032(3) 0.0241(10) Uani 1 1 d . .
C22 C -0.0286(7) 0.4291(4) 0.8230(4) 0.0230(10) Uani 1 1 d . .
H22 H -0.0036 0.4984 0.7928 0.028 Uiso 1 1 calc R U
C23 C -0.1221(7) 0.1161(4) 0.9652(4) 0.0250(10) Uani 1 1 d . .
H23A H -0.0239 0.0881 0.9939 0.030 Uiso 1 1 calc R U
H23B H -0.1327 0.0814 0.9245 0.030 Uiso 1 1 calc R U
H23C H -0.2291 0.1071 1.0115 0.030 Uiso 1 1 calc R U
C24 C -0.2496(10) 0.4750(5) 0.9417(4) 0.0387(15) Uani 1 1 d . .
H24A H -0.2110 0.5427 0.9017 0.046 Uiso 1 1 calc R U
H24B H -0.2254 0.4623 1.0011 0.046 Uiso 1 1 calc R U
H24C H -0.3746 0.4691 0.9473 0.046 Uiso 1 1 calc R U
C25 C 0.4864(7) 0.0657(3) 0.8654(3) 0.0190(9) Uani 1 1 d . .
H25A H 0.3592 0.0558 0.8860 0.023 Uiso 1 1 calc R U
H25B H 0.5322 0.0646 0.9174 0.023 Uiso 1 1 calc R U
C26 C 0.5629(6) -0.0219(4) 0.8390(3) 0.0188(9) Uani 1 1 d . .
C27 C 0.5429(6) -0.0315(4) 0.7585(3) 0.0190(9) Uani 1 1 d . .
C28 C 0.6184(6) -0.1144(4) 0.7364(3) 0.0195(9) Uani 1 1 d . .
C29 C 0.6960(7) -0.1900(4) 0.7981(4) 0.0218(10) Uani 1 1 d . .
H29 H 0.7408 -0.2474 0.7841 0.026 Uiso 1 1 calc R U
C30 C 0.7100(7) -0.1838(4) 0.8800(3) 0.0218(10) Uani 1 1 d . .
C31 C 0.6459(7) -0.0984(4) 0.8980(3) 0.0208(10) Uani 1 1 d . .
H31 H 0.6587 -0.0915 0.9521 0.025 Uiso 1 1 calc R U
C32 C 0.6177(7) -0.1186(4) 0.6456(4) 0.0237(10) Uani 1 1 d . .
H32A H 0.4992 -0.1308 0.6430 0.028 Uiso 1 1 calc R U
H32B H 0.6939 -0.1729 0.6357 0.028 Uiso 1 1 calc R U
H32C H 0.6595 -0.0548 0.5987 0.028 Uiso 1 1 calc R U
C33 C 0.7948(9) -0.2689(4) 0.9455(4) 0.0336(13) Uani 1 1 d . .
H33A H 0.8659 -0.3095 0.9133 0.040 Uiso 1 1 calc R U
H33B H 0.7045 -0.3108 0.9934 0.040 Uiso 1 1 calc R U
H33C H 0.8685 -0.2409 0.9718 0.040 Uiso 1 1 calc R U
C34 C 0.0585(7) -0.0170(4) 0.7518(4) 0.0283(11) Uani 1 1 d . .
H34A H -0.0699 -0.0196 0.7697 0.034 Uiso 1 1 calc R U
H34B H 0.1054 -0.0175 0.8033 0.034 Uiso 1 1 calc R U
C35 C 0.1266(8) -0.1046(5) 0.7246(5) 0.0378(15) Uani 1 1 d . .
H35A H 0.0546 -0.1650 0.7603 0.045 Uiso 1 1 calc R U
H35B H 0.2487 -0.1197 0.7305 0.045 Uiso 1 1 calc R U
C36 C 0.1111(9) -0.0655(5) 0.6265(5) 0.0408(15) Uani 1 1 d . .
H36A H -0.0083 -0.0743 0.6212 0.049 Uiso 1 1 calc R U
H36B H 0.1935 -0.1004 0.5915 0.049 Uiso 1 1 calc R U
C37 C 0.1567(8) 0.0452(5) 0.5946(4) 0.0309(12) Uani 1 1 d . .
H37A H 0.2818 0.0561 0.5665 0.037 Uiso 1 1 calc R U
H37B H 0.0883 0.0859 0.5500 0.037 Uiso 1 1 calc R U

loop_
_atom_site_aniso_label
_atom_site_aniso_U_11
_atom_site_aniso_U_22
_atom_site_aniso_U_33
_atom_site_aniso_U_23
_atom_site_aniso_U_13
_atom_site_aniso_U_12
Dy1 0.01611(13) 0.01492(12) 0.01491(13) -0.00515(9) -0.00244(8) -0.00069(8)
O1 0.0199(17) 0.0218(17) 0.0131(15) -0.0016(13) -0.0044(13) -0.0013(13)
O2 0.0199(17) 0.0196(16) 0.0193(17) -0.0084(13) 0.0007(13) -0.0009(13)
O3 0.0209(17) 0.0162(15) 0.0229(17) -0.0073(13) -0.0074(14) 0.0036(13)
O4 0.0197(17) 0.0202(17) 0.0247(18) -0.0102(14) -0.0033(14) -0.0010(13)
N1 0.0174(19) 0.0163(18) 0.0171(19) -0.0064(15) -0.0027(15) 0.0023(15)
N2 0.0178(19) 0.0180(18) 0.0143(18) -0.0054(15) -0.0008(15) -0.0030(15)
N3 0.020(2) 0.0149(18) 0.0153(18) -0.0064(15) 0.0014(15) -0.0017(15)
C1 0.020(2) 0.016(2) 0.021(2) -0.0055(18) -0.0042(18) -0.0032(17)
C2 0.019(2) 0.015(2) 0.016(2) -0.0034(17) -0.0010(18) -0.0011(17)
C3 0.021(2) 0.015(2) 0.016(2) -0.0054(17) -0.0022(18) -0.0016(17)
C4 0.020(2) 0.017(2) 0.015(2) -0.0051(17) -0.0028(17) -0.0023(17)
C5 0.018(2) 0.022(2) 0.019(2) -0.0084(18) -0.0058(18) -0.0004(18)
C6 0.016(2) 0.018(2) 0.025(2) -0.0103(18) -0.0110(18) 0.0036(17)
C7 0.023(2) 0.019(2) 0.014(2) -0.0077(17) -0.0012(18) 0.0008(18)
C8 0.023(2) 0.020(2) 0.017(2) -0.0084(18) -0.0046(18) -0.0016(18)
C9 0.021(2) 0.016(2) 0.017(2) -0.0071(17) -0.0037(18) -0.0014(17)
C10 0.027(3) 0.016(2) 0.018(2) -0.0048(18) -0.0087(19) -0.0024(18)
C11 0.035(3) 0.017(2) 0.019(2) -0.0050(18) -0.009(2) -0.001(2)
C12 0.036(3) 0.020(2) 0.020(2) -0.0052(19) -0.006(2) -0.008(2)
C13 0.027(3) 0.024(2) 0.018(2) -0.0081(19) -0.001(2) -0.004(2)
C14 0.024(3) 0.042(3) 0.022(3) -0.003(2) -0.007(2) 0.001(2)
C15 0.041(3) 0.037(3) 0.016(2) -0.009(2) -0.003(2) -0.005(3)
C16 0.017(2) 0.020(2) 0.016(2) -0.0045(17) -0.0054(18) 0.0049(17)
C17 0.020(2) 0.022(2) 0.016(2) -0.0060(18) -0.0030(18) 0.0002(18)
C18 0.017(2) 0.022(2) 0.020(2) -0.0084(19) -0.0069(18) 0.0040(18)
C19 0.018(2) 0.025(2) 0.016(2) -0.0138(19) -0.0005(18) 0.0067(18)
C20 0.024(2) 0.023(2) 0.022(2) -0.012(2) -0.0017(19) 0.0019(19)
C21 0.031(3) 0.024(2) 0.020(2) -0.010(2) -0.007(2) 0.006(2)
C22 0.026(3) 0.017(2) 0.025(3) -0.0069(19) -0.005(2) 0.0009(19)
C23 0.026(3) 0.023(2) 0.020(2) -0.004(2) 0.000(2) -0.003(2)
C24 0.063(4) 0.027(3) 0.023(3) -0.012(2) -0.002(3) 0.013(3)
C25 0.024(2) 0.016(2) 0.015(2) -0.0043(17) -0.0024(18) 0.0006(18)
C26 0.019(2) 0.018(2) 0.019(2) -0.0086(18) 0.0006(18) -0.0045(17)
C27 0.018(2) 0.020(2) 0.018(2) -0.0052(18) -0.0024(18) -0.0040(18)
C28 0.019(2) 0.020(2) 0.020(2) -0.0091(19) -0.0038(18) 0.0004(18)
C29 0.024(2) 0.016(2) 0.027(3) -0.0101(19) -0.005(2) -0.0005(18)
C30 0.024(2) 0.016(2) 0.022(2) -0.0039(19) -0.005(2) 0.0024(18)
C31 0.023(2) 0.020(2) 0.018(2) -0.0050(18) -0.0028(19) -0.0005(18)
C32 0.024(3) 0.025(2) 0.025(3) -0.013(2) -0.004(2) 0.002(2)
C33 0.042(3) 0.030(3) 0.027(3) -0.007(2) -0.014(3) 0.011(2)
C34 0.026(3) 0.024(3) 0.031(3) -0.010(2) 0.003(2) -0.002(2)
C35 0.024(3) 0.025(3) 0.062(4) -0.018(3) -0.001(3) -0.003(2)
C36 0.043(4) 0.037(3) 0.053(4) -0.032(3) -0.002(3) -0.006(3)
C37 0.035(3) 0.037(3) 0.025(3) -0.018(2) -0.003(2) -0.006(2)

loop_
_atom_type_symbol
_atom_type_description
_atom_type_scat_dispersion_real
_atom_type_scat_dispersion_imag
_atom_type_scat_source
C C 0.0033 0.0016
;
International Tables for Crystallography
(Vol. C, Tables 4.2.6.8 and 6.1.1.4)
;
H H 0.0000 0.0000
;
International Tables for Crystallography
(Vol. C, Table 6.1.1.4)
;
Dy Dy -0.1892 4.4098
;
International Tables for Crystallography
(Vol. C, Tables 4.2.6.8 and 6.1.1.4)
;
N N 0.0061 0.0033
;
International Tables for Crystallography
(Vol. C, Tables 4.2.6.8 and 6.1.1.4)
;
O O 0.0106 0.0060
;
International Tables for Crystallography
(Vol. C, Tables 4.2.6.8 and 6.1.1.4)
;

loop_
_geom_angle_atom_site_label_1
_geom_angle_atom_site_label_2
_geom_angle_atom_site_label_3
_geom_angle
O1 Dy1 O3 114.36(13)
O1 Dy1 O2 114.33(13)
O3 Dy1 O2 119.37(13)
O1 Dy1 O4 79.51(12)
O3 Dy1 O4 75.10(12)
O2 Dy1 O4 80.52(12)
O1 Dy1 N3 142.31(13)
O3 Dy1 N3 75.76(13)
O2 Dy1 N3 86.78(13)
O4 Dy1 N3 136.78(12)
O1 Dy1 N2 84.24(13)
O3 Dy1 N2 141.35(13)
O2 Dy1 N2 76.72(13)
O4 Dy1 N2 143.42(13)
N3 Dy1 N2 70.11(13)
O1 Dy1 N1 76.17(13)
O3 Dy1 N1 82.04(13)
O2 Dy1 N1 143.47(13)
O4 Dy1 N1 135.71(12)
N3 Dy1 N1 69.29(13)
N2 Dy1 N1 69.46(13)
C9 O1 Dy1 140.7(3)
C18 O2 Dy1 140.4(3)
C27 O3 Dy1 140.7(3)
C34 O4 C37 108.6(4)
C34 O4 Dy1 116.8(3)
C37 O4 Dy1 116.0(3)
C1 N1 C7 113.1(4)
C1 N1 C6 111.2(4)
C7 N1 C6 107.3(4)
C1 N1 Dy1 114.3(3)
C7 N1 Dy1 104.8(3)
C6 N1 Dy1 105.5(3)
C2 N2 C3 111.5(4)
C2 N2 C16 106.7(4)
C3 N2 C16 112.9(4)
C2 N2 Dy1 106.1(3)
C3 N2 Dy1 113.2(3)
C16 N2 Dy1 106.0(3)
C4 N3 C25 107.7(4)
C4 N3 C5 110.9(4)
C25 N3 C5 112.3(4)
C4 N3 Dy1 104.8(3)
C25 N3 Dy1 105.5(3)
C5 N3 Dy1 115.1(3)
N1 C1 C2 112.2(4)
N1 C1 H1A 109.2
C2 C1 H1A 109.2
N1 C1 H1B 109.2
C2 C1 H1B 109.2
H1A C1 H1B 107.9
N2 C2 C1 113.5(4)
N2 C2 H2A 108.9
C1 C2 H2A 108.9
N2 C2 H2B 108.9
C1 C2 H2B 108.9
H2A C2 H2B 107.7
N2 C3 C4 113.2(4)
N2 C3 H3A 108.9
C4 C3 H3A 108.9
N2 C3 H3B 108.9
C4 C3 H3B 108.9
H3A C3 H3B 107.8
N3 C4 C3 113.1(4)
N3 C4 H4A 109.0
C3 C4 H4A 109.0
N3 C4 H4B 109.0
C3 C4 H4B 109.0
H4A C4 H4B 107.8
N3 C5 C6 112.2(4)
N3 C5 H5A 109.2
C6 C5 H5A 109.2
N3 C5 H5B 109.2
C6 C5 H5B 109.2
H5A C5 H5B 107.9
N1 C6 C5 113.1(4)
N1 C6 H6A 109.0
C5 C6 H6A 109.0
N1 C6 H6B 109.0
C5 C6 H6B 109.0
H6A C6 H6B 107.8
N1 C7 C8 116.2(4)
N1 C7 H7A 108.2
C8 C7 H7A 108.2
N1 C7 H7B 108.2
C8 C7 H7B 108.2
H7A C7 H7B 107.4
C13 C8 C9 120.4(5)
C13 C8 C7 119.1(5)
C9 C8 C7 120.0(4)
O1 C9 C10 120.0(4)
O1 C9 C8 122.0(4)
C10 C9 C8 118.0(4)
C11 C10 C9 119.5(5)
C11 C10 C14 121.8(5)
C9 C10 C14 118.7(5)
C12 C11 C10 122.2(5)
C12 C11 H11 118.9
C10 C11 H11 118.9
C11 C12 C13 117.8(5)
C11 C12 C15 120.8(5)
C13 C12 C15 121.3(5)
C8 C13 C12 121.5(5)
C8 C13 H13 119.3
C12 C13 H13 119.3
C10 C14 H14A 109.5
C10 C14 H14B 109.5
H14A C14 H14B 109.5
C10 C14 H14C 109.5
H14A C14 H14C 109.5
H14B C14 H14C 109.5
C12 C15 H15A 109.5
C12 C15 H15B 109.5
H15A C15 H15B 109.5
C12 C15 H15C 109.5
H15A C15 H15C 109.5
H15B C15 H15C 109.5
N2 C16 C17 115.8(4)
N2 C16 H16A 108.3
C17 C16 H16A 108.3
N2 C16 H16B 108.3
C17 C16 H16B 108.3
H16A C16 H16B 107.4
C22 C17 C18 119.7(5)
C22 C17 C16 119.6(4)
C18 C17 C16 120.7(4)
O2 C18 C19 119.9(4)
O2 C18 C17 121.1(4)
C19 C18 C17 119.0(4)
C18 C19 C20 119.1(5)
C18 C19 C23 120.8(4)
C20 C19 C23 120.1(4)
C21 C20 C19 122.4(5)
C21 C20 H20 118.8
C19 C20 H20 118.8
C22 C21 C20 116.9(5)
C22 C21 C24 121.6(5)
C20 C21 C24 121.5(5)
C17 C22 C21 122.8(5)
C17 C22 H22 118.6
C21 C22 H22 118.6
C19 C23 H23A 109.5
C19 C23 H23B 109.5
H23A C23 H23B 109.5
C19 C23 H23C 109.5
H23A C23 H23C 109.5
H23B C23 H23C 109.5
C21 C24 H24A 109.5
C21 C24 H24B 109.5
H24A C24 H24B 109.5
C21 C24 H24C 109.5
H24A C24 H24C 109.5
H24B C24 H24C 109.5
N3 C25 C26 116.8(4)
N3 C25 H25A 108.1
C26 C25 H25A 108.1
N3 C25 H25B 108.1
C26 C25 H25B 108.1
H25A C25 H25B 107.3
C31 C26 C27 119.3(4)
C31 C26 C25 119.4(4)
C27 C26 C25 121.1(4)
O3 C27 C28 119.9(4)
O3 C27 C26 121.1(4)
C28 C27 C26 119.0(5)
C29 C28 C27 119.5(5)
C29 C28 C32 121.1(5)
C27 C28 C32 119.3(4)
C28 C29 C30 122.0(5)
C28 C29 H29 119.0
C30 C29 H29 119.0
C31 C30 C29 117.7(5)
C31 C30 C33 122.3(5)
C29 C30 C33 120.0(5)
C30 C31 C26 122.2(5)
C30 C31 H31 118.9
C26 C31 H31 118.9
C28 C32 H32A 109.5
C28 C32 H32B 109.5
H32A C32 H32B 109.5
C28 C32 H32C 109.5
H32A C32 H32C 109.5
H32B C32 H32C 109.5
C30 C33 H33A 109.5
C30 C33 H33B 109.5
H33A C33 H33B 109.5
C30 C33 H33C 109.5
H33A C33 H33C 109.5
H33B C33 H33C 109.5
O4 C34 C35 106.9(5)
O4 C34 H34A 110.3
C35 C34 H34A 110.3
O4 C34 H34B 110.3
C35 C34 H34B 110.3
H34A C34 H34B 108.6
C34 C35 C36 100.8(5)
C34 C35 H35A 111.6
C36 C35 H35A 111.6
C34 C35 H35B 111.6
C36 C35 H35B 111.6
H35A C35 H35B 109.4
C35 C36 C37 103.5(5)
C35 C36 H36A 111.1
C37 C36 H36A 111.1
C35 C36 H36B 111.1
C37 C36 H36B 111.1
H36A C36 H36B 109.0
O4 C37 C36 105.6(5)
O4 C37 H37A 110.6
C36 C37 H37A 110.6
O4 C37 H37B 110.6
C36 C37 H37B 110.6
H37A C37 H37B 108.7

loop_
_geom_bond_atom_site_label_1
_geom_bond_atom_site_label_2
_geom_bond_distance
Dy1 O1 2.176(3)
Dy1 O3 2.180(3)
Dy1 O2 2.190(3)
Dy1 O4 2.460(3)
Dy1 N3 2.523(4)
Dy1 N2 2.530(4)
Dy1 N1 2.547(4)
O1 C9 1.323(6)
O2 C18 1.328(6)
O3 C27 1.331(6)
O4 C34 1.447(6)
O4 C37 1.449(6)
N1 C1 1.494(6)
N1 C7 1.497(6)
N1 C6 1.499(6)
N2 C2 1.481(6)
N2 C3 1.487(6)
N2 C16 1.489(6)
N3 C4 1.484(6)
N3 C25 1.494(6)
N3 C5 1.497(6)
C1 C2 1.530(7)
C1 H1A 0.9900
C1 H1B 0.9900
C2 H2A 0.9900
C2 H2B 0.9900
C3 C4 1.522(6)
C3 H3A 0.9900
C3 H3B 0.9900
C4 H4A 0.9900
C4 H4B 0.9900
C5 C6 1.507(7)
C5 H5A 0.9900
C5 H5B 0.9900
C6 H6A 0.9900
C6 H6B 0.9900
C7 C8 1.514(7)
C7 H7A 0.9900
C7 H7B 0.9900
C8 C13 1.390(7)
C8 C9 1.417(7)
C9 C10 1.415(7)
C10 C11 1.395(7)
C10 C14 1.504(8)
C11 C12 1.394(8)
C11 H11 0.9500
C12 C13 1.394(8)
C12 C15 1.514(7)
C13 H13 0.9500
C14 H14A 0.9800
C14 H14B 0.9800
C14 H14C 0.9800
C15 H15A 0.9800
C15 H15B 0.9800
C15 H15C 0.9800
C16 C17 1.515(7)
C16 H16A 0.9900
C16 H16B 0.9900
C17 C22 1.385(7)
C17 C18 1.419(7)
C18 C19 1.401(7)
C19 C20 1.412(6)
C19 C23 1.492(7)
C20 C21 1.396(7)
C20 H20 0.9500
C21 C22 1.396(8)
C21 C24 1.503(7)
C22 H22 0.9500
C23 H23A 0.9800
C23 H23B 0.9800
C23 H23C 0.9800
C24 H24A 0.9800
C24 H24B 0.9800
C24 H24C 0.9800
C25 C26 1.505(7)
C25 H25A 0.9900
C25 H25B 0.9900
C26 C31 1.402(7)
C26 C27 1.411(7)
C27 C28 1.411(7)
C28 C29 1.395(7)
C28 C32 1.504(7)
C29 C30 1.398(7)
C29 H29 0.9500
C30 C31 1.387(7)
C30 C33 1.525(7)
C31 H31 0.9500
C32 H32A 0.9800
C32 H32B 0.9800
C32 H32C 0.9800
C33 H33A 0.9800
C33 H33B 0.9800
C33 H33C 0.9800
C34 C35 1.494(8)
C34 H34A 0.9900
C34 H34B 0.9900
C35 C36 1.523(10)
C35 H35A 0.9900
C35 H35B 0.9900
C36 C37 1.526(8)
C36 H36A 0.9900
C36 H36B 0.9900
C37 H37A 0.9900
C37 H37B 0.9900

loop_
_geom_torsion_atom_site_label_1
_geom_torsion_atom_site_label_2
_geom_torsion_atom_site_label_3
_geom_torsion_atom_site_label_4
_geom_torsion
C7 N1 C1 C2 109.2(4)
C6 N1 C1 C2 -130.0(4)
Dy1 N1 C1 C2 -10.7(5)
C3 N2 C2 C1 67.8(5)
C16 N2 C2 C1 -168.5(4)
Dy1 N2 C2 C1 -55.9(4)
N1 C1 C2 N2 45.9(5)
C2 N2 C3 C4 -130.2(4)
C16 N2 C3 C4 109.7(4)
Dy1 N2 C3 C4 -10.7(5)
C25 N3 C4 C3 -168.6(4)
C5 N3 C4 C3 68.2(5)
Dy1 N3 C4 C3 -56.6(4)
N2 C3 C4 N3 47.0(5)
C4 N3 C5 C6 -131.2(4)
C25 N3 C5 C6 108.3(4)
Dy1 N3 C5 C6 -12.4(5)
C1 N1 C6 C5 68.5(5)
C7 N1 C6 C5 -167.3(4)
Dy1 N1 C6 C5 -55.9(4)
N3 C5 C6 N1 47.3(5)
C1 N1 C7 C8 -49.6(5)
C6 N1 C7 C8 -172.6(4)
Dy1 N1 C7 C8 75.5(4)
N1 C7 C8 C13 136.0(5)
N1 C7 C8 C9 -51.6(6)
Dy1 O1 C9 C10 -174.1(3)
Dy1 O1 C9 C8 4.9(8)
C13 C8 C9 O1 174.5(4)
C7 C8 C9 O1 2.2(7)
C13 C8 C9 C10 -6.5(7)
C7 C8 C9 C10 -178.8(4)
O1 C9 C10 C11 -173.9(4)
C8 C9 C10 C11 7.1(7)
O1 C9 C10 C14 3.6(7)
C8 C9 C10 C14 -175.5(5)
C9 C10 C11 C12 -2.5(7)
C14 C10 C11 C12 -179.8(5)
C10 C11 C12 C13 -3.0(7)
C10 C11 C12 C15 173.8(5)
C9 C8 C13 C12 1.1(7)
C7 C8 C13 C12 173.5(5)
C11 C12 C13 C8 3.7(8)
C15 C12 C13 C8 -173.1(5)
C2 N2 C16 C17 -172.2(4)
C3 N2 C16 C17 -49.4(5)
Dy1 N2 C16 C17 75.1(4)
N2 C16 C17 C22 130.2(5)
N2 C16 C17 C18 -52.1(6)
Dy1 O2 C18 C19 -167.3(4)
Dy1 O2 C18 C17 11.4(8)
C22 C17 C18 O2 178.5(5)
C16 C17 C18 O2 0.8(7)
C22 C17 C18 C19 -2.8(7)
C16 C17 C18 C19 179.5(4)
O2 C18 C19 C20 -176.9(4)
C17 C18 C19 C20 4.3(7)
O2 C18 C19 C23 3.6(7)
C17 C18 C19 C23 -175.2(5)
C18 C19 C20 C21 -2.9(8)
C23 C19 C20 C21 176.6(5)
C19 C20 C21 C22 -0.2(8)
C19 C20 C21 C24 -178.8(5)
C18 C17 C22 C21 -0.4(8)
C16 C17 C22 C21 177.3(5)
C20 C21 C22 C17 1.9(8)
C24 C21 C22 C17 -179.5(5)
C4 N3 C25 C26 -174.1(4)
C5 N3 C25 C26 -51.7(5)
Dy1 N3 C25 C26 74.3(4)
N3 C25 C26 C31 136.0(5)
N3 C25 C26 C27 -48.1(6)
Dy1 O3 C27 C28 -176.8(3)
Dy1 O3 C27 C26 1.6(8)
C31 C26 C27 O3 176.9(4)
C25 C26 C27 O3 1.0(7)
C31 C26 C27 C28 -4.7(7)
C25 C26 C27 C28 179.4(4)
O3 C27 C28 C29 -175.3(4)
C26 C27 C28 C29 6.3(7)
O3 C27 C28 C32 6.2(7)
C26 C27 C28 C32 -172.2(5)
C27 C28 C29 C30 -3.5(8)
C32 C28 C29 C30 175.0(5)
C28 C29 C30 C31 -1.0(8)
C28 C29 C30 C33 179.5(5)
C29 C30 C31 C26 2.7(8)
C33 C30 C31 C26 -177.8(5)
C27 C26 C31 C30 0.1(7)
C25 C26 C31 C30 176.1(5)
C37 O4 C34 C35 20.0(6)
Dy1 O4 C34 C35 -113.4(4)
O4 C34 C35 C36 -35.3(6)
C34 C35 C36 C37 36.8(6)
C34 O4 C37 C36 4.2(6)
Dy1 O4 C37 C36 138.0(4)
C35 C36 C37 O4 -26.0(6)
